data_2202358
loop_
_publ_author_name
'Crockett, Rowena'
'Forrester, Alexander R.'
'Howie, R. Alan'

_publ_section_title
;
 Dimethyl 5-oxo-4,5-dihydro-1<i>H</i>-tetrazole-1,4-dicarboxylate
;
_journal_issue 9
_journal_name_full 'Acta Crystallographica Section E'
_journal_page_first o1347
_journal_page_last o1348
_journal_paper_doi 10.1107/S1600536803018282
_journal_volume 59
_journal_year 2003
_chemical_formula_iupac 'C5 H6 N4 O5'
_chemical_formula_moiety 'C5 H6 N4 O5'
_chemical_formula_sum 'C5 H6 N4 O5'
_chemical_formula_weight 202.14
_chemical_name_systematic
;
Dimethyl 5-oxo-4,5-dihydro-1,2,3,4-tetrazole-1,4-dicarboxylate
;
_space_group_IT_number 4
_symmetry_cell_setting monoclinic
_symmetry_space_group_name_Hall 'P 2yb'
_symmetry_space_group_name_H-M 'P 1 21 1'
_atom_sites_solution_hydrogens geom
_atom_sites_solution_primary direct
_atom_sites_solution_secondary difmap
_audit_creation_method SHELXL-97
_cell_angle_alpha 90.00
_cell_angle_beta 115.67(11)
_cell_angle_gamma 90.00
_cell_formula_units_Z 8
_cell_length_a 10.023(17)
_cell_length_b 15.92(3)
_cell_length_c 12.123(15)
_cell_measurement_reflns_used 14
_cell_measurement_temperature 298(2)
_cell_measurement_theta_max 11.5
_cell_measurement_theta_min 8.0
_cell_volume 1744(5)
_computing_cell_refinement 'Nicolet P3 Software'
_computing_data_collection 'Nicolet P3 Software (Nicolet, 1980)'
_computing_data_reduction 'RDNIC (Howie, 1980)'
_computing_molecular_graphics 'ORTEP-3 for Windows (Farrugia, 1997)'
_computing_publication_material 'SHELXL97 and PLATON (Spek, 2003)'
_computing_structure_refinement 'SHELXL97 (Sheldrick, 1997)'
_computing_structure_solution 'SHELXS90 (Sheldrick, 1990)'
_diffrn_ambient_temperature 298(2)
_diffrn_measured_fraction_theta_full 0.893
_diffrn_measured_fraction_theta_max 0.787
_diffrn_measurement_device_type 'Nicolet P3'
_diffrn_measurement_method \q-2\q
_diffrn_radiation_monochromator graphite
_diffrn_radiation_source 'normal-focus sealed tube'
_diffrn_radiation_type MoK\a
_diffrn_radiation_wavelength 0.71073
_diffrn_reflns_av_R_equivalents 0.0000
_diffrn_reflns_av_sigmaI/netI 0.0668
_diffrn_reflns_limit_h_max 14
_diffrn_reflns_limit_h_min 0
_diffrn_reflns_limit_k_max 22
_diffrn_reflns_limit_k_min 0
_diffrn_reflns_limit_l_max 15
_diffrn_reflns_limit_l_min -17
_diffrn_reflns_number 4147
_diffrn_reflns_theta_full 25.00
_diffrn_reflns_theta_max 30.04
_diffrn_reflns_theta_min 1.86
_diffrn_standards_decay_% 0
_diffrn_standards_interval_count 50
_diffrn_standards_number 2
_exptl_absorpt_coefficient_mu 0.139
_exptl_absorpt_correction_type none
_exptl_crystal_colour colourless
_exptl_crystal_density_diffrn 1.540
_exptl_crystal_density_method 'not measured'
_exptl_crystal_description block
_exptl_crystal_F_000 832
_exptl_crystal_size_max 0.64
_exptl_crystal_size_mid 0.50
_exptl_crystal_size_min 0.34
_refine_diff_density_max 0.603
_refine_diff_density_min -0.284
_refine_ls_extinction_method none
_refine_ls_goodness_of_fit_ref 1.004
_refine_ls_hydrogen_treatment constr
_refine_ls_matrix_type full
_refine_ls_number_parameters 505
_refine_ls_number_reflns 4147
_refine_ls_number_restraints 1
_refine_ls_restrained_S_all 1.003
_refine_ls_R_factor_all 0.1468
_refine_ls_R_factor_gt 0.0846
_refine_ls_shift/su_max <0.001
_refine_ls_shift/su_mean 0.000
_refine_ls_structure_factor_coef Fsqd
_refine_ls_weighting_details 'calc w = 1/[\s^2^(Fo^2^)+(0.1438P)^2^] where P = (Fo^2^+2Fc^2^)/3'
_refine_ls_weighting_scheme calc
_refine_ls_wR_factor_gt 0.2086
_refine_ls_wR_factor_ref 0.2474
_reflns_number_gt 2144
_reflns_number_total 4147
_reflns_threshold_expression I>2\s(I)
_cod_data_source_file bt6328.cif
_cod_data_source_block I
_cod_original_sg_symbol_H-M 'P 21'
_cod_database_code 2202358

loop_
_symmetry_equiv_pos_as_xyz
'x, y, z'
'-x, y+1/2, -z'

loop_
_atom_site_label
_atom_site_fract_x
_atom_site_fract_y
_atom_site_fract_z
_atom_site_U_iso_or_equiv
_atom_site_adp_type
_atom_site_calc_flag
_atom_site_refinement_flags
_atom_site_occupancy
_atom_site_disorder_assembly
_atom_site_disorder_group
_atom_site_type_symbol
N1A 0.7832(7) 0.9408(5) 0.6776(6) 0.0612(18) Uani d . 1 . . N
N2A 0.6546(9) 0.9887(6) 0.6248(8) 0.078(2) Uani d . 1 . . N
N3A 0.5497(8) 0.9415(6) 0.5589(7) 0.074(2) Uani d . 1 . . N
N4A 0.6056(7) 0.8618(5) 0.5654(6) 0.0603(18) Uani d . 1 . . N
C5A 0.7574(9) 0.8570(6) 0.6440(8) 0.061(2) Uani d . 1 . . C
O5A 0.8408(6) 0.7995(4) 0.6705(6) 0.0744(17) Uani d . 1 . . O
C1A 0.9190(10) 0.9760(7) 0.7628(8) 0.068(2) Uani d . 1 . . C
O1A 1.0264(7) 0.9336(5) 0.8164(6) 0.088(2) Uani d . 1 . . O
O2A 0.9074(8) 1.0579(5) 0.7673(6) 0.086(2) Uani d . 1 . . O
C2A 1.0365(13) 1.1007(9) 0.8518(12) 0.113(5) Uani d . 1 . . C
H1A 1.0365 1.1019 0.9309 0.170 Uiso calc R 1 . . H
H2A 1.0367 1.1571 0.8240 0.170 Uiso calc R 1 . . H
H3A 1.1233 1.0718 0.8573 0.170 Uiso calc R 1 . . H
C3A 0.5176(10) 0.7925(6) 0.5014(8) 0.063(2) Uani d . 1 . . C
O3A 0.5691(8) 0.7251(5) 0.4989(7) 0.099(2) Uani d . 1 . . O
O4A 0.3804(7) 0.8155(5) 0.4408(7) 0.083(2) Uani d . 1 . . O
C4A 0.2790(10) 0.7521(7) 0.3664(9) 0.080(3) Uani d . 1 . . C
H4A 0.3300 0.7138 0.3368 0.119 Uiso calc R 1 . . H
H5A 0.1992 0.7782 0.2983 0.119 Uiso calc R 1 . . H
H6A 0.2400 0.7219 0.4146 0.119 Uiso calc R 1 . . H
N1B 0.0776(7) 0.2916(4) 0.5457(6) 0.0555(16) Uani d . 1 . . N
N2B 0.0287(8) 0.2117(6) 0.5470(7) 0.066(2) Uani d . 1 . . N
N3B 0.1341(8) 0.1651(5) 0.6183(7) 0.0616(17) Uani d . 1 . . N
N4B 0.2579(7) 0.2169(4) 0.6682(6) 0.0497(15) Uani d . 1 . . N
C5B 0.2250(9) 0.2980(6) 0.6242(7) 0.057(2) Uani d . 1 . . C
O5B 0.3049(7) 0.3571(4) 0.6428(6) 0.0796(18) Uani d . 1 . . O
C1B -0.0130(10) 0.3554(6) 0.4693(7) 0.063(2) Uani d . 1 . . C
O1B 0.0323(8) 0.4233(5) 0.4687(6) 0.0846(19) Uani d . 1 . . O
O2B -0.1487(7) 0.3266(5) 0.4095(6) 0.0798(19) Uani d . 1 . . O
C2B -0.2541(11) 0.3915(9) 0.3325(10) 0.100(4) Uani d . 1 . . C
H1B -0.2162 0.4462 0.3633 0.151 Uiso calc R 1 . . H
H2B -0.3480 0.3837 0.3345 0.151 Uiso calc R 1 . . H
H3B -0.2664 0.3864 0.2497 0.151 Uiso calc R 1 . . H
C3B 0.3968(9) 0.1853(5) 0.7484(7) 0.0551(19) Uani d . 1 . . C
O3B 0.5033(7) 0.2293(5) 0.7964(6) 0.087(2) Uani d . 1 . . O
O4B 0.3894(7) 0.1054(4) 0.7646(6) 0.0811(19) Uani d . 1 . . O
C4B 0.5287(13) 0.0650(9) 0.8429(11) 0.103(4) Uani d . 1 . . C
H4B 0.6009 0.0769 0.8129 0.154 Uiso calc R 1 . . H
H5B 0.5141 0.0054 0.8427 0.154 Uiso calc R 1 . . H
H6B 0.5630 0.0860 0.9249 0.154 Uiso calc R 1 . . H
N1C 0.0401(6) 0.4396(4) 0.8459(6) 0.0488(14) Uani d . 1 . . N
N2C 0.0876(10) 0.4835(6) 0.9535(8) 0.083(2) Uani d . 1 . . N
N3C 0.1773(9) 0.4487(7) 1.0399(7) 0.081(2) Uani d . 1 . . N
N4C 0.1993(7) 0.3660(5) 0.9916(7) 0.0633(18) Uani d . 1 . . N
C5C 0.1171(9) 0.3594(6) 0.8724(9) 0.060(2) Uani d . 1 . . C
O5C 0.1068(8) 0.3059(4) 0.8059(6) 0.0764(17) Uani d . 1 . . O
C1C -0.0599(11) 0.4690(7) 0.7335(10) 0.078(3) Uani d . 1 . . C
O1C -0.1010(8) 0.4236(5) 0.6419(6) 0.095(2) Uani d . 1 . . O
O2C -0.0997(7) 0.5406(5) 0.7437(9) 0.105(3) Uani d . 1 . . O
C2C -0.2199(14) 0.5770(8) 0.6213(11) 0.106(4) Uani d . 1 . . C
H1C -0.2147 0.5486 0.5534 0.159 Uiso calc R 1 . . H
H2C -0.2025 0.6360 0.6167 0.159 Uiso calc R 1 . . H
H3C -0.3162 0.5690 0.6185 0.159 Uiso calc R 1 . . H
C3C 0.3038(10) 0.3144(6) 1.0802(10) 0.069(2) Uani d . 1 . . C
O3C 0.3747(8) 0.3341(6) 1.1829(7) 0.102(3) Uani d . 1 . . O
O4C 0.3064(7) 0.2431(5) 1.0261(7) 0.093(2) Uani d . 1 . . O
C4C 0.4150(16) 0.1835(9) 1.1081(14) 0.145(6) Uani d . 1 . . C
H4C 0.5130 0.2043 1.1297 0.217 Uiso calc R 1 . . H
H5C 0.4028 0.1302 1.0677 0.217 Uiso calc R 1 . . H
H6C 0.4005 0.1767 1.1809 0.217 Uiso calc R 1 . . H
N1D 0.4752(7) 0.9605(5) 0.1618(6) 0.0606(18) Uani d . 1 . . N
N2D 0.3769(10) 0.9618(6) 0.2161(9) 0.091(3) Uani d . 1 . . N
N3D 0.2763(9) 0.9109(7) 0.1625(8) 0.090(3) Uani d . 1 . . N
N4D 0.3025(7) 0.8716(5) 0.0696(7) 0.0665(19) Uani d . 1 . . N
C5D 0.4309(9) 0.9005(6) 0.0688(7) 0.065(2) Uani d . 1 . . C
O5D 0.4863(9) 0.8831(6) 0.0038(7) 0.099(2) Uani d . 1 . . O
C1D 0.6122(9) 1.0038(5) 0.2161(8) 0.059(2) Uani d . 1 . . C
O1D 0.6957(7) 1.0033(5) 0.1716(6) 0.089(2) Uani d . 1 . . O
O2D 0.6190(7) 1.0424(4) 0.3135(7) 0.0860(19) Uani d . 1 . . O
C2D 0.7561(14) 1.0860(8) 0.3869(12) 0.130(6) Uani d . 1 . . C
H1D 0.8351 1.0459 0.4212 0.195 Uiso calc R 1 . . H
H2D 0.7462 1.1159 0.4517 0.195 Uiso calc R 1 . . H
H3D 0.7777 1.1249 0.3363 0.195 Uiso calc R 1 . . H
C3D 0.1946(13) 0.8050(7) 0.0091(9) 0.079(3) Uani d . 1 . . C
O3D 0.0990(9) 0.7898(6) 0.0335(9) 0.110(3) Uani d . 1 . . O
O4D 0.2383(7) 0.7726(4) -0.0689(6) 0.0849(19) Uani d . 1 . . O
C4D 0.1302(17) 0.7034(12) -0.1370(13) 0.144(6) Uani d . 1 . . C
H4D 0.1270 0.6629 -0.0794 0.215 Uiso calc R 1 . . H
H5D 0.1616 0.6763 -0.1925 0.215 Uiso calc R 1 . . H
H6D 0.0334 0.7270 -0.1821 0.215 Uiso calc R 1 . . H

loop_
_atom_site_aniso_label
_atom_site_aniso_U_11
_atom_site_aniso_U_22
_atom_site_aniso_U_33
_atom_site_aniso_U_12
_atom_site_aniso_U_13
_atom_site_aniso_U_23
N1A 0.052(4) 0.067(5) 0.068(4) 0.009(4) 0.029(3) 0.008(4)
N2A 0.070(5) 0.073(5) 0.092(6) 0.026(4) 0.036(5) 0.020(5)
N3A 0.057(4) 0.074(5) 0.074(5) 0.021(4) 0.014(4) -0.001(4)
N4A 0.056(4) 0.068(5) 0.052(4) 0.015(4) 0.019(3) 0.011(3)
C5A 0.062(5) 0.066(6) 0.062(5) 0.005(5) 0.034(4) 0.009(4)
O5A 0.064(3) 0.057(3) 0.097(4) 0.027(3) 0.031(3) 0.015(3)
C1A 0.063(5) 0.087(8) 0.059(5) 0.003(5) 0.032(4) 0.010(5)
O1A 0.066(4) 0.096(6) 0.091(5) 0.022(4) 0.024(4) 0.011(4)
O2A 0.083(5) 0.066(5) 0.093(5) -0.005(3) 0.023(4) 0.012(4)
C2A 0.097(8) 0.105(9) 0.125(9) -0.042(8) 0.035(7) 0.023(8)
C3A 0.067(5) 0.067(6) 0.049(4) 0.015(5) 0.020(4) 0.025(4)
O3A 0.082(5) 0.067(5) 0.119(6) 0.023(4) 0.016(4) 0.016(4)
O4A 0.061(4) 0.087(5) 0.103(5) 0.014(4) 0.037(4) 0.005(4)
C4A 0.069(6) 0.085(7) 0.087(6) -0.008(5) 0.035(5) 0.003(6)
N1B 0.055(4) 0.053(4) 0.060(4) -0.009(3) 0.027(3) -0.004(3)
N2B 0.060(4) 0.079(5) 0.065(4) -0.018(4) 0.032(4) -0.009(4)
N3B 0.055(4) 0.055(4) 0.077(4) -0.004(3) 0.030(4) 0.000(4)
N4B 0.050(4) 0.043(4) 0.060(4) -0.010(3) 0.028(3) -0.010(3)
C5B 0.062(5) 0.063(5) 0.051(4) -0.025(4) 0.027(4) -0.013(4)
O5B 0.070(4) 0.068(4) 0.093(5) -0.018(4) 0.028(3) -0.012(4)
C1B 0.071(5) 0.067(6) 0.053(5) -0.016(5) 0.029(4) -0.001(4)
O1B 0.096(5) 0.079(5) 0.087(4) 0.004(4) 0.047(4) 0.002(4)
O2B 0.067(4) 0.093(5) 0.073(4) 0.002(4) 0.024(3) -0.006(4)
C2B 0.064(6) 0.133(11) 0.091(7) 0.029(7) 0.021(5) 0.025(7)
C3B 0.055(5) 0.052(5) 0.061(5) -0.005(4) 0.028(4) -0.016(4)
O3B 0.062(4) 0.089(5) 0.090(4) -0.015(4) 0.014(3) -0.020(4)
O4B 0.070(4) 0.066(5) 0.095(4) 0.007(3) 0.025(4) 0.008(4)
C4B 0.086(7) 0.102(9) 0.097(8) 0.012(6) 0.017(6) 0.010(7)
N1C 0.047(3) 0.042(3) 0.056(4) 0.003(3) 0.020(3) -0.006(3)
N2C 0.089(6) 0.090(6) 0.078(6) -0.005(5) 0.046(5) -0.003(5)
N3C 0.075(5) 0.114(7) 0.051(4) -0.022(5) 0.024(4) -0.009(5)
N4C 0.057(4) 0.058(4) 0.076(5) -0.004(4) 0.029(4) 0.003(4)
C5C 0.053(4) 0.062(6) 0.070(6) -0.017(4) 0.030(4) 0.000(5)
O5C 0.094(4) 0.061(4) 0.079(4) 0.005(3) 0.041(3) -0.007(4)
C1C 0.076(6) 0.078(7) 0.091(7) -0.012(6) 0.046(6) 0.006(6)
O1C 0.107(5) 0.098(5) 0.068(4) 0.014(4) 0.027(4) 0.001(4)
O2C 0.067(4) 0.069(5) 0.176(8) 0.005(4) 0.049(5) 0.015(5)
C2C 0.119(9) 0.082(8) 0.115(8) 0.034(7) 0.049(7) 0.055(7)
C3C 0.059(5) 0.063(6) 0.086(7) -0.002(5) 0.032(5) 0.012(6)
O3C 0.081(4) 0.145(8) 0.076(5) 0.010(5) 0.029(4) -0.001(5)
O4C 0.074(4) 0.070(5) 0.106(5) 0.006(4) 0.011(4) 0.023(4)
C4C 0.128(12) 0.094(10) 0.168(14) 0.060(9) 0.022(10) 0.041(10)
N1D 0.058(4) 0.062(4) 0.066(4) 0.016(3) 0.031(3) 0.000(3)
N2D 0.070(5) 0.097(7) 0.118(7) 0.011(5) 0.052(5) -0.022(6)
N3D 0.075(5) 0.109(7) 0.099(6) 0.015(5) 0.049(5) 0.001(6)
N4D 0.052(4) 0.056(4) 0.077(5) 0.010(4) 0.015(4) 0.011(4)
C5D 0.062(5) 0.078(6) 0.056(5) 0.023(5) 0.028(4) 0.009(4)
O5D 0.105(5) 0.129(7) 0.086(4) 0.017(5) 0.062(4) -0.010(5)
C1D 0.049(4) 0.045(4) 0.075(5) 0.000(4) 0.021(4) 0.003(4)
O1D 0.069(4) 0.109(6) 0.096(5) -0.005(4) 0.041(4) 0.019(4)
O2D 0.087(4) 0.058(4) 0.103(5) 0.004(3) 0.032(4) -0.015(4)
C2D 0.120(9) 0.059(7) 0.129(10) 0.004(7) -0.023(8) -0.027(7)
C3D 0.094(7) 0.070(7) 0.065(6) 0.055(6) 0.027(5) 0.017(5)
O3D 0.095(5) 0.095(5) 0.152(7) -0.012(5) 0.065(5) 0.022(5)
O4D 0.081(4) 0.063(4) 0.091(5) -0.003(4) 0.019(4) 0.003(4)
C4D 0.135(12) 0.133(13) 0.122(11) 0.014(10) 0.017(9) -0.032(10)

loop_
_atom_type_symbol
_atom_type_description
_atom_type_scat_dispersion_real
_atom_type_scat_dispersion_imag
_atom_type_scat_source
C C 0.0033 0.0016 'International Tables Vol C Tables 4.2.6.8 and 6.1.1.4'
H H 0.0000 0.0000 'International Tables Vol C Tables 4.2.6.8 and 6.1.1.4'
N N 0.0061 0.0033 'International Tables Vol C Tables 4.2.6.8 and 6.1.1.4'
O O 0.0106 0.0060 'International Tables Vol C Tables 4.2.6.8 and 6.1.1.4'

loop_
_geom_angle_atom_site_label_1
_geom_angle_atom_site_label_2
_geom_angle_atom_site_label_3
_geom_angle
C5A N1A N2A 112.0(8)
C5A N1A C1A 126.3(8)
N2A N1A C1A 121.6(8)
N3A N2A N1A 108.6(8)
N2A N3A N4A 107.9(7)
N3A N4A C5A 112.6(8)
N3A N4A C3A 123.1(7)
C5A N4A C3A 124.3(7)
O5A C5A N1A 130.0(8)
O5A C5A N4A 130.9(9)
N1A C5A N4A 99.0(7)
O1A C1A O2A 127.8(10)
O1A C1A N1A 121.8(10)
O2A C1A N1A 110.4(8)
C1A O2A C2A 115.8(9)
O2A C2A H1A 109.5
O2A C2A H2A 109.5
H1A C2A H2A 109.5
O2A C2A H3A 109.5
H1A C2A H3A 109.5
H2A C2A H3A 109.5
O3A C3A O4A 126.9(10)
O3A C3A N4A 122.7(8)
O4A C3A N4A 110.2(8)
C3A O4A C4A 116.3(8)
O4A C4A H4A 109.5
O4A C4A H5A 109.5
H4A C4A H5A 109.5
O4A C4A H6A 109.5
H4A C4A H6A 109.5
H5A C4A H6A 109.5
N2B N1B C5B 110.2(7)
N2B N1B C1B 123.2(7)
C5B N1B C1B 126.6(7)
N3B N2B N1B 110.7(7)
N2B N3B N4B 105.8(7)
C5B N4B N3B 111.6(6)
C5B N4B C3B 127.0(7)
N3B N4B C3B 121.3(7)
O5B C5B N1B 128.6(9)
O5B C5B N4B 129.5(8)
N1B C5B N4B 101.7(7)
O1B C1B O2B 128.9(10)
O1B C1B N1B 121.8(8)
O2B C1B N1B 109.2(8)
C1B O2B C2B 112.9(8)
O2B C2B H1B 109.5
O2B C2B H2B 109.5
H1B C2B H2B 109.5
O2B C2B H3B 109.5
H1B C2B H3B 109.5
H2B C2B H3B 109.5
O3B C3B O4B 126.9(9)
O3B C3B N4B 122.4(8)
O4B C3B N4B 110.7(7)
C3B O4B C4B 115.6(8)
O4B C4B H4B 109.5
O4B C4B H5B 109.5
H4B C4B H5B 109.5
O4B C4B H6B 109.5
H4B C4B H6B 109.5
H5B C4B H6B 109.5
N2C N1C C1C 124.9(8)
N2C N1C C5C 107.7(7)
C1C N1C C5C 127.3(8)
N3C N2C N1C 115.0(9)
N2C N3C N4C 104.5(7)
C5C N4C C3C 134.3(9)
C5C N4C N3C 111.7(8)
C3C N4C N3C 113.9(8)
O5C C5C N4C 130.7(9)
O5C C5C N1C 128.3(8)
N4C C5C N1C 101.1(8)
O2C C1C O1C 129.4(11)
O2C C1C N1C 110.1(10)
O1C C1C N1C 120.4(10)
C1C O2C C2C 113.5(10)
O2C C2C H1C 109.5
O2C C2C H2C 109.5
H1C C2C H2C 109.5
O2C C2C H3C 109.5
H1C C2C H3C 109.5
H2C C2C H3C 109.5
O3C C3C O4C 128.5(10)
O3C C3C N4C 124.4(10)
O4C C3C N4C 107.1(9)
C3C O4C C4C 113.0(9)
O4C C4C H4C 109.5
O4C C4C H5C 109.5
H4C C4C H5C 109.5
O4C C4C H6C 109.5
H4C C4C H6C 109.5
H5C C4C H6C 109.5
C5D N1D N2D 110.2(8)
C5D N1D C1D 127.9(7)
N2D N1D C1D 120.7(7)
N3D N2D N1D 108.9(8)
N2D N3D N4D 108.6(8)
C5D N4D N3D 110.9(8)
C5D N4D C3D 137.1(9)
N3D N4D C3D 111.7(8)
O5D C5D N4D 130.0(10)
O5D C5D N1D 128.6(9)
N4D C5D N1D 101.4(7)
O1D C1D O2D 130.5(9)
O1D C1D N1D 121.5(8)
O2D C1D N1D 108.0(8)
C1D O2D C2D 116.4(9)
O2D C2D H1D 109.5
O2D C2D H2D 109.5
H1D C2D H2D 109.5
O2D C2D H3D 109.5
H1D C2D H3D 109.5
H2D C2D H3D 109.5
O3D C3D O4D 133.0(12)
O3D C3D N4D 122.9(10)
O4D C3D N4D 104.0(10)
C3D O4D C4D 107.2(10)
O4D C4D H4D 109.5
O4D C4D H5D 109.5
H4D C4D H5D 109.5
O4D C4D H6D 109.5
H4D C4D H6D 109.5
H5D C4D H6D 109.5

loop_
_geom_bond_atom_site_label_1
_geom_bond_atom_site_label_2
_geom_bond_site_symmetry_2
_geom_bond_distance
_geom_bond_publ_flag
N1A C5A . 1.387(12) ?
N1A N2A . 1.392(10) ?
N1A C1A . 1.419(12) ?
N2A N3A . 1.257(12) ?
N3A N4A . 1.376(11) ?
N4A C5A . 1.404(11) ?
N4A C3A . 1.416(13) ?
C5A O5A . 1.187(10) ?
C1A O1A . 1.197(11) ?
C1A O2A . 1.313(12) ?
O2A C2A . 1.428(13) ?
C2A H1A . 0.9600 ?
C2A H2A . 0.9600 ?
C2A H3A . 0.9600 ?
C3A O3A . 1.197(12) ?
C3A O4A . 1.300(11) ?
O4A C4A . 1.439(12) ?
C4A H4A . 0.9600 ?
C4A H5A . 0.9600 ?
C4A H6A . 0.9600 ?
N1B N2B . 1.366(11) ?
N1B C5B . 1.372(10) ?
N1B C1B . 1.409(12) ?
N2B N3B . 1.273(11) ?
N3B N4B . 1.391(9) ?
N4B C5B . 1.382(12) ?
N4B C3B . 1.402(11) ?
C5B O5B . 1.191(10) ?
C1B O1B . 1.174(12) ?
C1B O2B . 1.315(11) ?
O2B C2B . 1.484(13) ?
C2B H1B . 0.9600 ?
C2B H2B . 0.9600 ?
C2B H3B . 0.9600 ?
C3B O3B . 1.196(10) ?
C3B O4B . 1.295(11) ?
O4B C4B . 1.455(12) ?
C4B H4B . 0.9600 ?
C4B H5B . 0.9600 ?
C4B H6B . 0.9600 ?
N1C N2C . 1.370(11) ?
N1C C1C . 1.377(12) ?
N1C C5C . 1.455(12) ?
N2C N3C . 1.182(11) ?
N3C N4C . 1.496(13) ?
N4C C5C . 1.322(12) ?
N4C C3C . 1.397(12) ?
C5C O5C . 1.146(11) ?
C1C O2C . 1.232(13) ?
C1C O1C . 1.237(13) ?
O2C C2C . 1.563(13) ?
C2C H1C . 0.9600 ?
C2C H2C . 0.9600 ?
C2C H3C . 0.9600 ?
C3C O3C . 1.177(12) ?
C3C O4C . 1.317(12) ?
O4C C4C . 1.462(13) ?
C4C H4C . 0.9600 ?
C4C H5C . 0.9600 ?
C4C H6C . 0.9600 ?
N1D C5D . 1.395(11) ?
N1D N2D . 1.403(11) ?
N1D C1D . 1.418(11) ?
N2D N3D . 1.235(12) ?
N3D N4D . 1.410(11) ?
N4D C5D . 1.370(12) ?
N4D C3D . 1.463(14) ?
C5D O5D . 1.177(10) ?
C1D O1D . 1.176(10) ?
C1D O2D . 1.307(11) ?
O2D C2D . 1.449(13) ?
C2D H1D . 0.9600 ?
C2D H2D . 0.9600 ?
C2D H3D . 0.9600 ?
C3D O3D . 1.145(12) ?
C3D O4D . 1.309(11) ?
O4D C4D . 1.515(18) ?
C4D H4D . 0.9600 ?
C4D H5D . 0.9600 ?
C4D H6D . 0.9600 ?

loop_
_geom_torsion_atom_site_label_1
_geom_torsion_atom_site_label_2
_geom_torsion_atom_site_label_3
_geom_torsion_atom_site_label_4
_geom_torsion
C5A N1A N2A N3A -0.9(10)
C1A N1A N2A N3A -176.3(7)
N1A N2A N3A N4A -0.4(10)
N2A N3A N4A C5A 1.6(10)
N2A N3A N4A C3A -179.7(7)
N2A N1A C5A O5A 179.1(9)
C1A N1A C5A O5A -5.8(14)
N2A N1A C5A N4A 1.7(8)
C1A N1A C5A N4A 176.8(7)
N3A N4A C5A O5A -179.3(9)
C3A N4A C5A O5A 2.0(14)
N3A N4A C5A N1A -2.0(9)
C3A N4A C5A N1A 179.3(7)
C5A N1A C1A O1A -1.3(13)
N2A N1A C1A O1A 173.3(8)
C5A N1A C1A O2A 176.1(8)
N2A N1A C1A O2A -9.3(11)
O1A C1A O2A C2A -3.9(14)
N1A C1A O2A C2A 178.9(8)
N3A N4A C3A O3A 173.2(9)
C5A N4A C3A O3A -8.2(13)
N3A N4A C3A O4A -1.6(11)
C5A N4A C3A O4A 176.9(7)
O3A C3A O4A C4A 2.6(14)
N4A C3A O4A C4A 177.2(7)
C5B N1B N2B N3B -1.6(9)
C1B N1B N2B N3B 176.1(7)
N1B N2B N3B N4B 1.1(8)
N2B N3B N4B C5B -0.3(8)
N2B N3B N4B C3B -177.6(7)
N2B N1B C5B O5B 176.9(8)
C1B N1B C5B O5B -0.7(13)
N2B N1B C5B N4B 1.3(8)
C1B N1B C5B N4B -176.4(7)
N3B N4B C5B O5B -176.2(8)
C3B N4B C5B O5B 0.9(13)
N3B N4B C5B N1B -0.6(8)
C3B N4B C5B N1B 176.5(7)
N2B N1B C1B O1B -178.9(8)
C5B N1B C1B O1B -1.6(13)
N2B N1B C1B O2B 4.2(11)
C5B N1B C1B O2B -178.4(7)
O1B C1B O2B C2B -0.1(14)
N1B C1B O2B C2B 176.4(7)
C5B N4B C3B O3B 6.4(12)
N3B N4B C3B O3B -176.7(8)
C5B N4B C3B O4B -176.0(7)
N3B N4B C3B O4B 0.8(10)
O3B C3B O4B C4B -4.7(14)
N4B C3B O4B C4B 177.9(8)
C1C N1C N2C N3C -177.8(8)
C5C N1C N2C N3C 0.6(10)
N1C N2C N3C N4C -1.1(10)
N2C N3C N4C C5C 1.2(9)
N2C N3C N4C C3C 179.5(7)
C3C N4C C5C O5C 1.6(16)
N3C N4C C5C O5C 179.4(9)
C3C N4C C5C N1C -178.6(8)
N3C N4C C5C N1C -0.8(8)
N2C N1C C5C O5C -180.0(9)
C1C N1C C5C O5C -1.6(13)
N2C N1C C5C N4C 0.2(8)
C1C N1C C5C N4C 178.5(7)
N2C N1C C1C O2C 0.4(12)
C5C N1C C1C O2C -177.7(7)
N2C N1C C1C O1C -177.0(8)
C5C N1C C1C O1C 4.9(13)
O1C C1C O2C C2C 0.1(15)
N1C C1C O2C C2C -177.0(7)
C5C N4C C3C O3C 174.3(9)
N3C N4C C3C O3C -3.4(13)
C5C N4C C3C O4C -5.1(13)
N3C N4C C3C O4C 177.2(7)
O3C C3C O4C C4C -0.9(16)
N4C C3C O4C C4C 178.4(9)
C5D N1D N2D N3D -2.2(11)
C1D N1D N2D N3D -170.8(8)
N1D N2D N3D N4D 0.7(11)
N2D N3D N4D C5D 1.0(11)
N2D N3D N4D C3D 175.0(8)
N3D N4D C5D O5D -178.8(10)
C3D N4D C5D O5D 9.5(16)
N3D N4D C5D N1D -2.2(8)
C3D N4D C5D N1D -174.0(8)
N2D N1D C5D O5D 179.2(10)
C1D N1D C5D O5D -13.2(15)
N2D N1D C5D N4D 2.6(9)
C1D N1D C5D N4D 170.2(7)
C5D N1D C1D O1D 13.6(13)
N2D N1D C1D O1D -180.0(8)
C5D N1D C1D O2D -168.6(8)
N2D N1D C1D O2D -2.2(10)
O1D C1D O2D C2D -6.5(14)
N1D C1D O2D C2D 176.0(8)
C5D N4D C3D O3D 173.9(10)
N3D N4D C3D O3D 2.2(12)
C5D N4D C3D O4D -5.1(12)
N3D N4D C3D O4D -176.9(7)
O3D C3D O4D C4D 1.8(15)
N4D C3D O4D C4D -179.3(8)

loop_
_cod_related_entry_id
_cod_related_entry_database
_cod_related_entry_code
1 ChemSpider 24732331
